data_4308333
loop_
_publ_author_name
'Nail M. Shavaleev'
'Gianluca Accorsi'
'Dalia Virgili'
'Z\"oe R. Bell'
'Theodore Lazarides'
'Giuseppe Calogero'
'Nicola Armaroli'
'Michael D. Ward'

_publ_contact_author
; 
        Prof. Mike Ward
        Department of Chemistry
        University of Sheffield
        SHEFFIELD
        S3 7HF
;
_publ_contact_author_email m.d.ward@sheffield.ac.uk
_publ_contact_author_fax '0114 2229346'
_publ_section_title
;
Syntheses and Crystal Structures of Dinuclear Complexes Containing d-Block
and f-Block Luminophores. Sensitization of NIR Luminescence from Yb(III),
Nd(III), and Er(III) Centers by Energy Transfer from Re(I)- and
Pt(II)-Bipyrimidine Metal Centers
;
_journal_name_full 'Inorganic Chemistry'
_journal_page_first 61
_journal_page_last 72
_journal_paper_doi 10.1021/ic048875s
_journal_volume 44
_journal_year 2005
_chemical_formula_moiety 'C26 H14 F6 N4 Pt'
_chemical_formula_sum 'C26 H14 F6 N4 Pt'
_chemical_formula_weight 691.50
_chemical_name_systematic
; 
 ? 
;
_space_group_IT_number 15
_symmetry_cell_setting monoclinic
_symmetry_space_group_name_Hall '-C 2yc'
_symmetry_space_group_name_H-M 'C 1 2/c 1'
_atom_sites_solution_hydrogens geom
_atom_sites_solution_primary direct
_atom_sites_solution_secondary difmap
_audit_creation_method SHELXL-97
_cell_angle_alpha 90.00
_cell_angle_beta 120.644(11)
_cell_angle_gamma 90.00
_cell_formula_units_Z 8
_cell_length_a 29.101(4)
_cell_length_b 7.3072(9)
_cell_length_c 28.224(4)
_cell_measurement_reflns_used 180
_cell_measurement_temperature 100(2)
_cell_volume 5163.6(13)
_computing_cell_refinement 'Bruker SAINT (Bruker, 1998)'
_computing_data_collection 'Bruker SMART (Bruker, 1998)'
_computing_data_reduction 'Bruker SHELXTL (Bruker, 1998)'
_computing_molecular_graphics 'Bruker SHELXTL (Bruker, 1998)'
_computing_publication_material 'Bruker SHELXTL (Bruker, 1998)'
_computing_structure_refinement 'Bruker SHELXTL (Bruker, 1998)'
_computing_structure_solution 'Bruker SHELXTL (Bruker, 1998)'
_diffrn_ambient_temperature 100(2)
_diffrn_detector_area_resol_mean 8.5
_diffrn_measured_fraction_theta_full 0.989
_diffrn_measured_fraction_theta_max 0.989
_diffrn_measurement_device_type 'CCD area detector'
_diffrn_measurement_method '\w rotation with narrow frames'
_diffrn_radiation_monochromator graphite
_diffrn_radiation_source 'fine-focus sealed tube'
_diffrn_radiation_type MoK\a
_diffrn_radiation_wavelength 0.71073
_diffrn_reflns_av_R_equivalents 0.0372
_diffrn_reflns_av_sigmaI/netI 0.0466
_diffrn_reflns_limit_h_max 37
_diffrn_reflns_limit_h_min -37
_diffrn_reflns_limit_k_max 9
_diffrn_reflns_limit_k_min -9
_diffrn_reflns_limit_l_max 29
_diffrn_reflns_limit_l_min -36
_diffrn_reflns_number 16116
_diffrn_reflns_theta_full 27.49
_diffrn_reflns_theta_max 27.49
_diffrn_reflns_theta_min 2.80
_diffrn_standards_decay_% 0
_diffrn_standards_number 0
_exptl_absorpt_coefficient_mu 5.499
_exptl_absorpt_correction_T_max 0.43
_exptl_absorpt_correction_T_min 0.06
_exptl_absorpt_correction_type multi-scan
_exptl_absorpt_process_details 'SADABS (Sheldrick, 1996)'
_exptl_crystal_colour red
_exptl_crystal_density_diffrn 1.779
_exptl_crystal_density_method 'not measured'
_exptl_crystal_description block
_exptl_crystal_F_000 2640
_exptl_crystal_size_max 0.5
_exptl_crystal_size_mid 0.15
_exptl_crystal_size_min 0.15
_refine_diff_density_max 2.199
_refine_diff_density_min -1.096
_refine_diff_density_rms 0.149
_refine_ls_extinction_method none
_refine_ls_goodness_of_fit_ref 1.031
_refine_ls_hydrogen_treatment mixed
_refine_ls_matrix_type full
_refine_ls_number_parameters 319
_refine_ls_number_reflns 5883
_refine_ls_number_restraints 0
_refine_ls_restrained_S_all 1.031
_refine_ls_R_factor_all 0.0574
_refine_ls_R_factor_gt 0.0407
_refine_ls_shift/su_max 0.005
_refine_ls_shift/su_mean 0.000
_refine_ls_structure_factor_coef Fsqd
_refine_ls_weighting_details 'calc w=1/[\s^2^(Fo^2^)+(0.0719P)^2^+0.0000P] where P=(Fo^2^+2Fc^2^)/3'
_refine_ls_weighting_scheme calc
_refine_ls_wR_factor_gt 0.1125
_refine_ls_wR_factor_ref 0.1191
_reflns_number_gt 4419
_reflns_number_total 5883
_reflns_threshold_expression >2\s(I)
_cod_data_source_file ic048875ssi20040816_105512_2.cif
_cod_data_source_block test
_cod_depositor_comments
;
The following automatic conversions were performed:
'_symmetry_cell_setting' value 'Monoclinic' changed to 'monoclinic'
according to '/home/saulius/struct/CIF-dictionaries/cif_core.dic'
dictionary named 'cif_core.dic' version 2.4.1 from 2010-06-29.

Automatic conversion script
Id: cif_fix_enum 1527 2010-12-29 10:47:43Z saulius 
;
_cod_original_cell_volume 5163.6(12)
_cod_original_sg_symbol_H-M 'C 2/c'
_cod_database_code 4308333

loop_
_symmetry_equiv_pos_as_xyz
'x, y, z'
'-x, y, -z+1/2'
'x+1/2, y+1/2, z'
'-x+1/2, y+1/2, -z+1/2'
'-x, -y, -z'
'x, -y, z-1/2'
'-x+1/2, -y+1/2, -z'
'x+1/2, -y+1/2, z-1/2'

loop_
_atom_site_label
_atom_site_type_symbol
_atom_site_fract_x
_atom_site_fract_y
_atom_site_fract_z
_atom_site_U_iso_or_equiv
_atom_site_adp_type
_atom_site_occupancy
_atom_site_symmetry_multiplicity
_atom_site_calc_flag
_atom_site_refinement_flags
_atom_site_disorder_assembly
_atom_site_disorder_group
Pt1 Pt 0.262518(9) -0.04714(3) -0.020434(9) 0.03812(10) Uani 1 1 d . . .
F491 F 0.09428(17) -0.1304(7) -0.40841(15) 0.0638(11) Uani 1 1 d . . .
F492 F 0.1710(2) -0.0337(7) -0.38965(19) 0.0831(16) Uani 1 1 d . . .
F493 F 0.1550(2) -0.3237(7) -0.39316(18) 0.0807(15) Uani 1 1 d . . .
F391 F -0.0603(4) 0.5681(14) -0.1232(4) 0.156(3) Uiso 1 1 d . . .
F392 F -0.0846(2) 0.3001(9) -0.1063(3) 0.1084(19) Uiso 1 1 d . . .
F393 F -0.0952(4) 0.3831(13) -0.1819(4) 0.146(3) Uiso 1 1 d . . .
N11 N 0.3390(2) -0.1462(7) 0.0117(2) 0.0408(12) Uani 1 1 d . . .
N13 N 0.4196(2) -0.2009(8) 0.0960(2) 0.0474(13) Uani 1 1 d . . .
N21 N 0.2938(2) -0.0007(7) 0.0630(2) 0.0372(11) Uani 1 1 d . . .
N23 N 0.3718(2) -0.0433(8) 0.1503(2) 0.0507(14) Uani 1 1 d . . .
C12 C 0.3703(3) -0.1427(8) 0.0672(2) 0.0407(14) Uani 1 1 d . . .
C14 C 0.4406(3) -0.2701(10) 0.0682(3) 0.0515(17) Uani 1 1 d . . .
H14A H 0.4753 -0.3149 0.0876 0.062 Uiso 1 1 calc R . .
C15 C 0.4122(3) -0.2789(10) 0.0093(3) 0.0518(17) Uani 1 1 d . . .
H15A H 0.4276 -0.3257 -0.0100 0.062 Uiso 1 1 calc R . .
C16 C 0.3611(3) -0.2147(9) -0.0167(3) 0.0476(15) Uani 1 1 d . . .
H16A H 0.3409 -0.2180 -0.0550 0.057 Uiso 1 1 calc R . .
C22 C 0.3444(3) -0.0584(8) 0.0957(3) 0.0422(14) Uani 1 1 d . . .
C24 C 0.3462(3) 0.0389(10) 0.1730(3) 0.058(2) Uani 1 1 d . . .
H24A H 0.3634 0.0480 0.2111 0.070 Uiso 1 1 calc R . .
C25 C 0.2959(3) 0.1093(10) 0.1422(3) 0.0545(18) Uani 1 1 d . . .
H25A H 0.2799 0.1714 0.1589 0.065 Uiso 1 1 calc R . .
C26 C 0.2692(3) 0.0862(9) 0.0858(3) 0.0490(17) Uani 1 1 d . . .
H26A H 0.2346 0.1303 0.0639 0.059 Uiso 1 1 calc R . .
C31 C 0.1917(3) 0.0473(8) -0.0452(3) 0.0421(15) Uani 1 1 d . . .
C32 C 0.1483(3) 0.1110(9) -0.0588(3) 0.0457(15) Uani 1 1 d . . .
C33 C 0.0963(3) 0.1850(8) -0.0749(3) 0.0423(14) Uani 1 1 d . . .
C34 C 0.0846(3) 0.2546(10) -0.0365(3) 0.0582(19) Uani 1 1 d . . .
H34A H 0.1110 0.2573 0.0006 0.070 Uiso 1 1 calc R . .
C35 C 0.0340(4) 0.3200(10) -0.0525(4) 0.063(2) Uani 1 1 d . . .
H35A H 0.0268 0.3667 -0.0263 0.076 Uiso 1 1 calc R . .
C36 C -0.0058(3) 0.3157(10) -0.1077(4) 0.061(2) Uani 1 1 d . . .
C37 C 0.0050(3) 0.2519(10) -0.1461(3) 0.0596(19) Uani 1 1 d . . .
H37A H -0.0217 0.2521 -0.1830 0.072 Uiso 1 1 calc R . .
C38 C 0.0557(3) 0.1859(9) -0.1307(3) 0.0514(17) Uani 1 1 d . . .
H38A H 0.0627 0.1424 -0.1574 0.062 Uiso 1 1 calc R . .
C39 C -0.0586(5) 0.3976(14) -0.1234(6) 0.102(4) Uani 1 1 d . . .
C41 C 0.2391(3) -0.0924(9) -0.0978(3) 0.0414(14) Uani 1 1 d . . .
C42 C 0.2261(3) -0.1168(9) -0.1450(3) 0.0438(14) Uani 1 1 d . . .
C43 C 0.2053(2) -0.1371(9) -0.2029(2) 0.0391(13) Uani 1 1 d . . .
C44 C 0.2325(3) -0.2317(9) -0.2232(3) 0.0489(16) Uani 1 1 d . . .
H44A H 0.2648 -0.2877 -0.1988 0.059 Uiso 1 1 calc R . .
C45 C 0.2122(3) -0.2453(10) -0.2800(3) 0.0523(17) Uani 1 1 d . . .
H45A H 0.2309 -0.3123 -0.2927 0.063 Uiso 1 1 calc R . .
C46 C 0.1658(2) -0.1621(8) -0.3167(2) 0.0389(13) Uani 1 1 d . . .
C47 C 0.1374(3) -0.0637(11) -0.2967(3) 0.0569(19) Uani 1 1 d . . .
H47A H 0.1056 -0.0050 -0.3210 0.068 Uiso 1 1 calc R . .
C48 C 0.1574(3) -0.0554(10) -0.2406(3) 0.0566(19) Uani 1 1 d . . .
H48A H 0.1380 0.0069 -0.2278 0.068 Uiso 1 1 calc R . .
C49 C 0.1456(3) -0.1623(11) -0.3763(3) 0.0543(18) Uani 1 1 d . . .

loop_
_atom_site_aniso_label
_atom_site_aniso_U_11
_atom_site_aniso_U_22
_atom_site_aniso_U_33
_atom_site_aniso_U_23
_atom_site_aniso_U_13
_atom_site_aniso_U_12
Pt1 0.04967(16) 0.02871(14) 0.02705(14) 0.00065(9) 0.01307(11) -0.00580(10)
F491 0.064(3) 0.081(3) 0.031(2) -0.001(2) 0.0131(19) -0.006(2)
F492 0.103(4) 0.105(4) 0.044(3) 0.010(3) 0.040(3) -0.030(3)
F493 0.103(4) 0.091(4) 0.044(2) -0.005(2) 0.035(3) 0.022(3)
N11 0.055(3) 0.030(3) 0.030(3) -0.001(2) 0.016(2) -0.009(2)
N13 0.049(3) 0.039(3) 0.042(3) 0.003(2) 0.014(3) -0.006(2)
N21 0.049(3) 0.031(2) 0.025(2) 0.0026(19) 0.014(2) -0.006(2)
N23 0.053(3) 0.055(4) 0.032(3) 0.001(3) 0.013(3) -0.009(3)
C12 0.051(4) 0.030(3) 0.034(3) -0.001(3) 0.016(3) -0.013(3)
C14 0.051(4) 0.042(4) 0.056(4) 0.009(3) 0.023(4) -0.002(3)
C15 0.063(4) 0.043(4) 0.057(4) 0.002(3) 0.035(4) 0.002(3)
C16 0.060(4) 0.032(3) 0.043(4) -0.002(3) 0.021(3) -0.004(3)
C22 0.048(4) 0.035(3) 0.037(3) -0.002(3) 0.017(3) -0.011(3)
C24 0.078(5) 0.060(5) 0.034(4) -0.008(3) 0.027(4) -0.013(4)
C25 0.067(5) 0.050(4) 0.041(4) -0.013(3) 0.024(4) -0.007(4)
C26 0.065(4) 0.037(3) 0.045(4) 0.005(3) 0.028(4) -0.003(3)
C31 0.060(4) 0.029(3) 0.025(3) -0.001(2) 0.013(3) -0.012(3)
C32 0.060(4) 0.031(3) 0.037(3) 0.005(3) 0.018(3) -0.006(3)
C33 0.051(4) 0.034(3) 0.037(3) 0.003(3) 0.019(3) -0.004(3)
C34 0.089(6) 0.045(4) 0.042(4) 0.003(3) 0.035(4) -0.004(4)
C35 0.098(6) 0.041(4) 0.072(6) 0.005(4) 0.058(5) 0.004(4)
C36 0.070(5) 0.035(4) 0.089(6) 0.006(4) 0.047(5) 0.000(3)
C37 0.060(5) 0.048(4) 0.058(5) 0.001(4) 0.021(4) 0.003(4)
C38 0.067(5) 0.044(4) 0.035(3) 0.002(3) 0.020(3) -0.001(3)
C39 0.108(8) 0.051(5) 0.181(13) -0.028(7) 0.099(9) -0.029(6)
C41 0.046(4) 0.040(3) 0.029(3) 0.003(3) 0.012(3) -0.005(3)
C42 0.051(4) 0.037(3) 0.039(4) 0.002(3) 0.020(3) -0.002(3)
C43 0.049(3) 0.031(3) 0.032(3) 0.006(3) 0.017(3) -0.005(3)
C44 0.056(4) 0.047(4) 0.040(4) 0.017(3) 0.022(3) 0.015(3)
C45 0.060(4) 0.054(4) 0.047(4) 0.011(3) 0.030(4) 0.017(4)
C46 0.046(3) 0.038(3) 0.032(3) -0.004(3) 0.018(3) -0.007(3)
C47 0.047(4) 0.077(6) 0.035(4) 0.003(3) 0.013(3) 0.013(4)
C48 0.054(4) 0.068(5) 0.038(4) -0.003(3) 0.016(3) 0.018(4)
C49 0.069(5) 0.061(5) 0.036(4) 0.000(3) 0.030(4) -0.006(4)

loop_
_atom_type_symbol
_atom_type_description
_atom_type_scat_dispersion_real
_atom_type_scat_dispersion_imag
_atom_type_scat_source
C C 0.0033 0.0016 'International Tables Vol C Tables 4.2.6.8 and 6.1.1.4'
H H 0.0000 0.0000 'International Tables Vol C Tables 4.2.6.8 and 6.1.1.4'
N N 0.0061 0.0033 'International Tables Vol C Tables 4.2.6.8 and 6.1.1.4'
F F 0.0171 0.0103 'International Tables Vol C Tables 4.2.6.8 and 6.1.1.4'
Pt Pt -1.7033 8.3905 'International Tables Vol C Tables 4.2.6.8 and 6.1.1.4'

loop_
_geom_angle_atom_site_label_1
_geom_angle_atom_site_label_2
_geom_angle_atom_site_label_3
_geom_angle
_geom_angle_site_symmetry_1
_geom_angle_site_symmetry_3
_geom_angle_publ_flag
C31 Pt1 C41 87.6(3) . . ?
C31 Pt1 N11 175.8(2) . . ?
C41 Pt1 N11 96.6(2) . . ?
C31 Pt1 N21 97.0(2) . . ?
C41 Pt1 N21 175.2(2) . . ?
N11 Pt1 N21 78.9(2) . . ?
C12 N11 C16 116.7(6) . . ?
C12 N11 Pt1 116.2(4) . . ?
C16 N11 Pt1 127.0(4) . . ?
C12 N13 C14 116.7(6) . . ?
C26 N21 C22 118.8(6) . . ?
C26 N21 Pt1 126.1(5) . . ?
C22 N21 Pt1 115.0(4) . . ?
C22 N23 C24 115.8(6) . . ?
N13 C12 N11 126.4(6) . . ?
N13 C12 C22 119.6(6) . . ?
N11 C12 C22 114.0(6) . . ?
N13 C14 C15 122.6(6) . . ?
N13 C14 H14A 118.7 . . ?
C15 C14 H14A 118.7 . . ?
C16 C15 C14 116.0(6) . . ?
C16 C15 H15A 122.0 . . ?
C14 C15 H15A 122.0 . . ?
N11 C16 C15 121.6(6) . . ?
N11 C16 H16A 119.2 . . ?
C15 C16 H16A 119.2 . . ?
N23 C22 N21 124.8(6) . . ?
N23 C22 C12 119.3(6) . . ?
N21 C22 C12 115.9(5) . . ?
N23 C24 C25 122.7(7) . . ?
N23 C24 H24A 118.7 . . ?
C25 C24 H24A 118.7 . . ?
C24 C25 C26 118.5(7) . . ?
C24 C25 H25A 120.7 . . ?
C26 C25 H25A 120.7 . . ?
N21 C26 C25 119.2(7) . . ?
N21 C26 H26A 120.4 . . ?
C25 C26 H26A 120.4 . . ?
C32 C31 Pt1 177.4(6) . . ?
C31 C32 C33 179.3(7) . . ?
C34 C33 C38 118.2(6) . . ?
C34 C33 C32 121.7(6) . . ?
C38 C33 C32 120.1(6) . . ?
C35 C34 C33 120.9(7) . . ?
C35 C34 H34A 119.5 . . ?
C33 C34 H34A 119.5 . . ?
C34 C35 C36 119.9(7) . . ?
C34 C35 H35A 120.1 . . ?
C36 C35 H35A 120.1 . . ?
C37 C36 C35 120.3(7) . . ?
C37 C36 C39 121.5(9) . . ?
C35 C36 C39 118.0(9) . . ?
C36 C37 C38 120.6(7) . . ?
C36 C37 H37A 119.7 . . ?
C38 C37 H37A 119.7 . . ?
C37 C38 C33 120.1(7) . . ?
C37 C38 H38A 120.0 . . ?
C33 C38 H38A 120.0 . . ?
F391 C39 F392 121.0(10) . . ?
F391 C39 F393 94.1(11) . . ?
F392 C39 F393 98.9(9) . . ?
F391 C39 C36 115.9(9) . . ?
F392 C39 C36 112.1(10) . . ?
F393 C39 C36 111.2(9) . . ?
C42 C41 Pt1 177.9(6) . . ?
C41 C42 C43 173.9(7) . . ?
C44 C43 C48 117.7(6) . . ?
C44 C43 C42 121.9(6) . . ?
C48 C43 C42 120.4(6) . . ?
C43 C44 C45 121.1(6) . . ?
C43 C44 H44A 119.5 . . ?
C45 C44 H44A 119.5 . . ?
C46 C45 C44 121.0(6) . . ?
C46 C45 H45A 119.5 . . ?
C44 C45 H45A 119.5 . . ?
C45 C46 C47 118.7(6) . . ?
C45 C46 C49 122.2(6) . . ?
C47 C46 C49 119.0(6) . . ?
C48 C47 C46 119.4(6) . . ?
C48 C47 H47A 120.3 . . ?
C46 C47 H47A 120.3 . . ?
C47 C48 C43 122.1(7) . . ?
C47 C48 H48A 119.0 . . ?
C43 C48 H48A 119.0 . . ?
F491 C49 F493 106.0(6) . . ?
F491 C49 F492 105.9(6) . . ?
F493 C49 F492 105.6(6) . . ?
F491 C49 C46 116.0(6) . . ?
F493 C49 C46 111.6(6) . . ?
F492 C49 C46 111.0(6) . . ?

loop_
_geom_bond_atom_site_label_1
_geom_bond_atom_site_label_2
_geom_bond_distance
_geom_bond_site_symmetry_2
_geom_bond_publ_flag
Pt1 C31 1.936(8) . ?
Pt1 C41 1.956(6) . ?
Pt1 N11 2.060(5) . ?
Pt1 N21 2.074(5) . ?
F491 C49 1.314(8) . ?
F492 C49 1.362(8) . ?
F493 C49 1.350(9) . ?
F391 C39 1.247(12) . ?
F392 C39 1.299(11) . ?
F393 C39 1.440(15) . ?
N11 C12 1.352(8) . ?
N11 C16 1.354(8) . ?
N13 C12 1.306(8) . ?
N13 C14 1.318(8) . ?
N21 C26 1.343(9) . ?
N21 C22 1.346(8) . ?
N23 C22 1.329(8) . ?
N23 C24 1.348(10) . ?
C12 C22 1.490(9) . ?
C14 C15 1.431(10) . ?
C14 H14A 0.9300 . ?
C15 C16 1.362(10) . ?
C15 H15A 0.9300 . ?
C16 H16A 0.9300 . ?
C24 C25 1.366(11) . ?
C24 H24A 0.9300 . ?
C25 C26 1.379(9) . ?
C25 H25A 0.9300 . ?
C26 H26A 0.9300 . ?
C31 C32 1.210(10) . ?
C32 C33 1.443(10) . ?
C33 C34 1.390(9) . ?
C33 C38 1.406(9) . ?
C34 C35 1.385(11) . ?
C34 H34A 0.9300 . ?
C35 C36 1.389(12) . ?
C35 H35A 0.9300 . ?
C36 C37 1.356(10) . ?
C36 C39 1.490(13) . ?
C37 C38 1.397(10) . ?
C37 H37A 0.9300 . ?
C38 H38A 0.9300 . ?
C41 C42 1.198(9) . ?
C42 C43 1.433(8) . ?
C43 C44 1.375(9) . ?
C43 C48 1.386(9) . ?
C44 C45 1.402(9) . ?
C44 H44A 0.9300 . ?
C45 C46 1.358(9) . ?
C45 H45A 0.9300 . ?
C46 C47 1.411(9) . ?
C46 C49 1.474(8) . ?
C47 C48 1.382(10) . ?
C47 H47A 0.9300 . ?
C48 H48A 0.9300 . ?

loop_
_geom_torsion_atom_site_label_1
_geom_torsion_atom_site_label_2
_geom_torsion_atom_site_label_3
_geom_torsion_atom_site_label_4
_geom_torsion
_geom_torsion_site_symmetry_1
_geom_torsion_site_symmetry_2
_geom_torsion_site_symmetry_3
_geom_torsion_site_symmetry_4
_geom_torsion_publ_flag
C41 Pt1 N11 C12 -179.0(4) . . . . ?
N21 Pt1 N11 C12 2.6(4) . . . . ?
C41 Pt1 N11 C16 0.8(5) . . . . ?
N21 Pt1 N11 C16 -177.7(5) . . . . ?
C31 Pt1 N21 C26 -5.6(5) . . . . ?
N11 Pt1 N21 C26 175.1(5) . . . . ?
C31 Pt1 N21 C22 177.3(4) . . . . ?
C14 N13 C12 N11 -0.2(10) . . . . ?
C14 N13 C12 C22 -178.5(6) . . . . ?
C16 N11 C12 N13 -0.8(9) . . . . ?
Pt1 N11 C12 N13 178.9(5) . . . . ?
C16 N11 C12 C22 177.5(5) . . . . ?
Pt1 N11 C12 C22 -2.7(6) . . . . ?
C12 N13 C14 C15 1.3(10) . . . . ?
N13 C14 C15 C16 -1.3(10) . . . . ?
C12 N11 C16 C15 0.7(9) . . . . ?
Pt1 N11 C16 C15 -179.0(5) . . . . ?
C14 C15 C16 N11 0.3(10) . . . . ?
C24 N23 C22 N21 -1.0(9) . . . . ?
C24 N23 C22 C12 178.3(6) . . . . ?
C26 N21 C22 N23 3.1(9) . . . . ?
Pt1 N21 C22 N23 -179.5(5) . . . . ?
C26 N21 C22 C12 -176.1(5) . . . . ?
Pt1 N21 C22 C12 1.2(6) . . . . ?
N13 C12 C22 N23 0.1(9) . . . . ?
N11 C12 C22 N23 -178.3(5) . . . . ?
N13 C12 C22 N21 179.5(5) . . . . ?
N11 C12 C22 N21 1.0(8) . . . . ?
C22 N23 C24 C25 -2.5(10) . . . . ?
N23 C24 C25 C26 3.7(11) . . . . ?
C22 N21 C26 C25 -1.8(9) . . . . ?
Pt1 N21 C26 C25 -178.8(5) . . . . ?
C24 C25 C26 N21 -1.4(11) . . . . ?
C38 C33 C34 C35 1.2(10) . . . . ?
C32 C33 C34 C35 -178.1(6) . . . . ?
C33 C34 C35 C36 0.3(11) . . . . ?
C34 C35 C36 C37 -1.6(11) . . . . ?
C34 C35 C36 C39 -176.4(7) . . . . ?
C35 C36 C37 C38 1.5(11) . . . . ?
C39 C36 C37 C38 176.1(7) . . . . ?
C36 C37 C38 C33 0.0(11) . . . . ?
C34 C33 C38 C37 -1.3(10) . . . . ?
C32 C33 C38 C37 177.9(6) . . . . ?
C37 C36 C39 F391 -100.9(13) . . . . ?
C35 C36 C39 F391 73.9(14) . . . . ?
C37 C36 C39 F392 114.6(11) . . . . ?
C35 C36 C39 F392 -70.7(11) . . . . ?
C37 C36 C39 F393 5.0(12) . . . . ?
C35 C36 C39 F393 179.7(8) . . . . ?
C48 C43 C44 C45 -0.1(10) . . . . ?
C42 C43 C44 C45 -178.0(7) . . . . ?
C43 C44 C45 C46 1.4(11) . . . . ?
C44 C45 C46 C47 -1.1(11) . . . . ?
C44 C45 C46 C49 175.3(7) . . . . ?
C45 C46 C47 C48 -0.4(11) . . . . ?
C49 C46 C47 C48 -176.9(7) . . . . ?
C46 C47 C48 C43 1.7(12) . . . . ?
C44 C43 C48 C47 -1.4(11) . . . . ?
C42 C43 C48 C47 176.5(7) . . . . ?
C45 C46 C49 F491 159.4(7) . . . . ?
C47 C46 C49 F491 -24.1(10) . . . . ?
C45 C46 C49 F493 37.9(9) . . . . ?
C47 C46 C49 F493 -145.7(7) . . . . ?
C45 C46 C49 F492 -79.7(9) . . . . ?
C47 C46 C49 F492 96.8(8) . . . . ?

loop_
_cod_related_entry_id
_cod_related_entry_database
_cod_related_entry_code
1 ChemSpider 30660851
